data_4075095
loop_
_publ_author_name
'Zheng, Wenjun'
'Zhang, Guozhen'
'Fan, Kangnian'

_publ_section_title
;
 Synthesis and Characterization of \h5-1,2,4-Diazaphospholide Complexes of
 Ruthenium&#x2020;
;
_journal_issue 7
_journal_name_full Organometallics
_journal_page_first 1548
_journal_paper_doi 10.1021/om060041p
_journal_volume 25
_journal_year 2006
_chemical_formula_sum 'C20 H33 N2 P Ru'
_chemical_formula_weight 433.52
_chemical_name_systematic
; 
 ? 
;
_space_group_IT_number 15
_symmetry_cell_setting monoclinic
_symmetry_space_group_name_Hall '-C 2yc'
_symmetry_space_group_name_H-M 'C 1 2/c 1'
_atom_sites_solution_hydrogens geom
_atom_sites_solution_primary direct
_atom_sites_solution_secondary difmap
_audit_creation_method SHELXL-97
_cell_angle_alpha 90.00
_cell_angle_beta 100.5920(10)
_cell_angle_gamma 90.00
_cell_formula_units_Z 8
_cell_length_a 19.2582(14)
_cell_length_b 8.7467(7)
_cell_length_c 26.2846(19)
_cell_measurement_reflns_used 4570
_cell_measurement_temperature 293(2)
_cell_measurement_theta_max 53.789
_cell_measurement_theta_min 4.845
_cell_volume 4352.1(6)
_computing_cell_refinement 'Bruker SMART'
_computing_data_collection 'Bruker SMART'
_computing_data_reduction 'Bruker SHELXTL'
_computing_molecular_graphics 'Bruker SHELXTL'
_computing_publication_material 'Bruker SHELXTL'
_computing_structure_refinement 'SHELXL-97 (Sheldrick, 1997)'
_computing_structure_solution 'SHELXS-97 (Sheldrick, 1990)'
_diffrn_ambient_temperature 293(2)
_diffrn_measured_fraction_theta_full 0.996
_diffrn_measured_fraction_theta_max 0.996
_diffrn_measurement_device_type 'CCD area detector'
_diffrn_measurement_method 'phi and omega scans'
_diffrn_radiation_monochromator graphite
_diffrn_radiation_source 'fine-focus sealed tube'
_diffrn_radiation_type MoK\a
_diffrn_radiation_wavelength 0.71073
_diffrn_reflns_av_R_equivalents 0.0586
_diffrn_reflns_av_sigmaI/netI 0.0564
_diffrn_reflns_limit_h_max 24
_diffrn_reflns_limit_h_min -24
_diffrn_reflns_limit_k_max 11
_diffrn_reflns_limit_k_min -4
_diffrn_reflns_limit_l_max 33
_diffrn_reflns_limit_l_min -31
_diffrn_reflns_number 12370
_diffrn_reflns_theta_full 27.00
_diffrn_reflns_theta_max 27.00
_diffrn_reflns_theta_min 2.15
_exptl_absorpt_coefficient_mu 0.798
_exptl_absorpt_correction_T_max 1.00000
_exptl_absorpt_correction_T_min 0.75529
_exptl_absorpt_correction_type empirical
_exptl_crystal_colour yellow
_exptl_crystal_density_diffrn 1.323
_exptl_crystal_density_method 'not measured'
_exptl_crystal_F_000 1808
_exptl_crystal_size_max 0.478
_exptl_crystal_size_mid 0.457
_exptl_crystal_size_min 0.217
_refine_diff_density_max 0.341
_refine_diff_density_min -0.516
_refine_diff_density_rms 0.125
_refine_ls_extinction_method none
_refine_ls_goodness_of_fit_ref 0.988
_refine_ls_hydrogen_treatment constr
_refine_ls_matrix_type full
_refine_ls_number_parameters 228
_refine_ls_number_reflns 4748
_refine_ls_number_restraints 0
_refine_ls_restrained_S_all 0.988
_refine_ls_R_factor_all 0.0439
_refine_ls_R_factor_gt 0.0346
_refine_ls_shift/su_max 0.033
_refine_ls_shift/su_mean 0.001
_refine_ls_structure_factor_coef Fsqd
_refine_ls_weighting_details 'calc w=1/[\s^2^(Fo^2^)+(0.0330P)^2^+0.0000P] where P=(Fo^2^+2Fc^2^)/3'
_refine_ls_weighting_scheme calc
_refine_ls_wR_factor_gt 0.0779
_refine_ls_wR_factor_ref 0.0811
_reflns_number_gt 3875
_reflns_number_total 4748
_reflns_threshold_expression >2sigma(I)
_cod_data_source_file om060041psi20060214_112855.cif
_cod_data_source_block cd25309
_cod_depositor_comments
;
The following automatic conversions were performed:

'_symmetry_cell_setting' value 'Monoclinic' changed to 'monoclinic'
according to /home/saulius/struct/CIF-dictionaries/cif_core.dic
dictionary named 'cif_core.dic' version 2.4.1 from 2010-06-29.

Automatic conversion script
Id: cif_fix_values 1715 2011-07-08 13:25:40Z adriana 
;
_cod_original_sg_symbol_H-M C2/c
_cod_database_code 4075095

loop_
_symmetry_equiv_pos_as_xyz
'x, y, z'
'-x, y, -z+1/2'
'x+1/2, y+1/2, z'
'-x+1/2, y+1/2, -z+1/2'
'-x, -y, -z'
'x, -y, z-1/2'
'-x+1/2, -y+1/2, -z'
'x+1/2, -y+1/2, z-1/2'

loop_
_atom_site_label
_atom_site_type_symbol
_atom_site_fract_x
_atom_site_fract_y
_atom_site_fract_z
_atom_site_U_iso_or_equiv
_atom_site_adp_type
_atom_site_occupancy
_atom_site_symmetry_multiplicity
_atom_site_calc_flag
_atom_site_refinement_flags
Ru Ru 0.224389(10) 0.31990(2) 0.356442(8) 0.03659(9) Uani 1 1 d .
P1 P 0.21459(4) 0.41945(9) 0.44118(3) 0.04428(18) Uani 1 1 d .
N1 N 0.18869(11) 0.5549(2) 0.34877(8) 0.0427(5) Uani 1 1 d .
N2 N 0.26212(11) 0.5536(2) 0.36317(8) 0.0414(5) Uani 1 1 d .
C1 C 0.15633(12) 0.4899(3) 0.38581(10) 0.0407(6) Uani 1 1 d .
C2 C 0.28371(13) 0.4893(3) 0.41090(10) 0.0404(6) Uani 1 1 d .
C3 C 0.36125(14) 0.5053(3) 0.43591(11) 0.0492(7) Uani 1 1 d .
C4 C 0.38183(16) 0.3820(4) 0.47700(12) 0.0661(9) Uani 1 1 d .
H4A H 0.4306 0.3942 0.4928 0.099 Uiso 1 1 calc R
H4B H 0.3750 0.2829 0.4611 0.099 Uiso 1 1 calc R
H4C H 0.3528 0.3912 0.5029 0.099 Uiso 1 1 calc R
C5 C 0.40925(14) 0.4970(4) 0.39596(13) 0.0684(9) Uani 1 1 d .
H5A H 0.3983 0.5796 0.3718 0.103 Uiso 1 1 calc R
H5B H 0.4021 0.4013 0.3779 0.103 Uiso 1 1 calc R
H5C H 0.4576 0.5049 0.4131 0.103 Uiso 1 1 calc R
C6 C 0.36875(19) 0.6611(4) 0.46170(15) 0.0758(11) Uani 1 1 d .
H6A H 0.3598 0.7394 0.4357 0.114 Uiso 1 1 calc R
H6B H 0.4158 0.6724 0.4812 0.114 Uiso 1 1 calc R
H6C H 0.3354 0.6702 0.4845 0.114 Uiso 1 1 calc R
C7 C 0.07607(13) 0.5042(3) 0.37929(11) 0.0486(7) Uani 1 1 d .
C8 C 0.04699(16) 0.3756(5) 0.40750(15) 0.0796(11) Uani 1 1 d .
H8A H 0.0654 0.3834 0.4439 0.119 Uiso 1 1 calc R
H8B H 0.0606 0.2793 0.3948 0.119 Uiso 1 1 calc R
H8C H -0.0036 0.3823 0.4017 0.119 Uiso 1 1 calc R
C9 C 0.04186(16) 0.5041(5) 0.32221(12) 0.0769(11) Uani 1 1 d .
H9A H 0.0536 0.4110 0.3064 0.115 Uiso 1 1 calc R
H9B H 0.0589 0.5898 0.3053 0.115 Uiso 1 1 calc R
H9C H -0.0085 0.5114 0.3190 0.115 Uiso 1 1 calc R
C10 C 0.06159(18) 0.6572(4) 0.40284(17) 0.0910(14) Uani 1 1 d .
H10A H 0.0118 0.6679 0.4020 0.116 Uiso 1 1 calc R
H10B H 0.0776 0.7385 0.3833 0.116 Uiso 1 1 calc R
H10C H 0.0862 0.6617 0.4380 0.116 Uiso 1 1 calc R
C11 C 0.21879(15) 0.0722(3) 0.35611(11) 0.0508(7) Uani 1 1 d .
C12 C 0.16607(15) 0.1271(4) 0.31538(13) 0.0557(8) Uani 1 1 d .
C13 C 0.20011(18) 0.2104(3) 0.28091(11) 0.0585(8) Uani 1 1 d .
C14 C 0.27465(17) 0.2021(3) 0.29932(11) 0.0522(7) Uani 1 1 d .
C15 C 0.28528(15) 0.1171(3) 0.34588(11) 0.0473(7) Uani 1 1 d .
C16 C 0.2070(2) -0.0321(4) 0.39940(14) 0.0781(10) Uani 1 1 d .
H16A H 0.2101 -0.1366 0.3889 0.117 Uiso 1 1 calc R
H16B H 0.1611 -0.0133 0.4074 0.117 Uiso 1 1 calc R
H16C H 0.2425 -0.0127 0.4295 0.117 Uiso 1 1 calc R
C17 C 0.08926(16) 0.0827(4) 0.30764(17) 0.0958(14) Uani 1 1 d .
H17A H 0.0829 -0.0161 0.2915 0.114 Uiso 1 1 calc R
H17B H 0.0614 0.1568 0.2859 0.114 Uiso 1 1 calc R
H17C H 0.0745 0.0790 0.3406 0.114 Uiso 1 1 calc R
C18 C 0.1658(2) 0.2857(4) 0.23124(13) 0.1016(16) Uani 1 1 d .
H18A H 0.1628 0.2139 0.2033 0.122 Uiso 1 1 calc R
H18B H 0.1935 0.3721 0.2246 0.122 Uiso 1 1 calc R
H18C H 0.1192 0.3191 0.2341 0.122 Uiso 1 1 calc R
C19 C 0.3302(2) 0.2662(4) 0.27220(14) 0.0853(12) Uani 1 1 d .
H19A H 0.3743 0.2725 0.2961 0.128 Uiso 1 1 calc R
H19B H 0.3164 0.3664 0.2593 0.128 Uiso 1 1 calc R
H19C H 0.3356 0.2006 0.2439 0.128 Uiso 1 1 calc R
C20 C 0.35530(15) 0.0644(4) 0.37601(14) 0.0744(10) Uani 1 1 d .
H20A H 0.3523 0.0549 0.4119 0.112 Uiso 1 1 calc R
H20B H 0.3911 0.1377 0.3723 0.112 Uiso 1 1 calc R
H20C H 0.3672 -0.0329 0.3630 0.112 Uiso 1 1 calc R

loop_
_atom_site_aniso_label
_atom_site_aniso_U_11
_atom_site_aniso_U_22
_atom_site_aniso_U_33
_atom_site_aniso_U_23
_atom_site_aniso_U_13
_atom_site_aniso_U_12
Ru 0.03637(13) 0.03438(13) 0.03780(13) -0.00031(9) 0.00365(9) 0.00128(9)
P1 0.0441(4) 0.0504(4) 0.0378(4) 0.0011(3) 0.0059(3) -0.0028(3)
N1 0.0426(12) 0.0366(12) 0.0466(13) 0.0045(10) 0.0022(10) 0.0025(10)
N2 0.0409(12) 0.0377(12) 0.0450(12) 0.0068(10) 0.0061(10) -0.0019(10)
C1 0.0367(14) 0.0385(15) 0.0464(15) -0.0016(12) 0.0063(11) 0.0018(12)
C2 0.0398(14) 0.0377(15) 0.0423(14) -0.0025(12) 0.0034(11) -0.0024(12)
C3 0.0435(16) 0.0475(17) 0.0521(17) 0.0017(14) -0.0027(13) -0.0063(14)
C4 0.0501(18) 0.074(2) 0.067(2) 0.0151(19) -0.0080(15) -0.0015(17)
C5 0.0415(16) 0.084(3) 0.078(2) 0.009(2) 0.0065(15) -0.0075(17)
C6 0.067(2) 0.064(2) 0.086(3) -0.0147(19) -0.0125(19) -0.0156(18)
C7 0.0371(14) 0.0467(17) 0.0604(18) -0.0068(14) 0.0049(13) 0.0037(13)
C8 0.0483(19) 0.091(3) 0.100(3) 0.016(2) 0.0135(18) -0.0105(19)
C9 0.0453(17) 0.106(3) 0.073(2) -0.003(2) -0.0054(16) 0.010(2)
C10 0.050(2) 0.079(3) 0.143(4) -0.051(3) 0.017(2) 0.0076(19)
C11 0.0553(18) 0.0348(15) 0.0627(19) -0.0061(14) 0.0118(15) -0.0006(14)
C12 0.0465(17) 0.0465(17) 0.071(2) -0.0268(16) 0.0031(15) -0.0030(15)
C13 0.080(2) 0.0458(18) 0.0435(16) -0.0116(14) -0.0050(16) 0.0156(16)
C14 0.0635(19) 0.0463(17) 0.0510(17) -0.0113(14) 0.0215(14) 0.0007(15)
C15 0.0480(16) 0.0392(15) 0.0544(17) -0.0037(14) 0.0081(13) 0.0067(14)
C16 0.102(3) 0.0467(19) 0.093(3) 0.001(2) 0.037(2) -0.008(2)
C17 0.051(2) 0.077(3) 0.152(4) -0.050(3) -0.002(2) -0.006(2)
C18 0.158(4) 0.085(3) 0.048(2) -0.006(2) -0.018(2) 0.040(3)
C19 0.110(3) 0.081(3) 0.078(2) -0.009(2) 0.054(2) -0.014(3)
C20 0.0553(19) 0.063(2) 0.098(3) -0.014(2) -0.0036(18) 0.0199(18)

loop_
_atom_type_symbol
_atom_type_description
_atom_type_scat_dispersion_real
_atom_type_scat_dispersion_imag
_atom_type_scat_source
C C 0.0033 0.0016 'International Tables Vol C Tables 4.2.6.8 and 6.1.1.4'
H H 0.0000 0.0000 'International Tables Vol C Tables 4.2.6.8 and 6.1.1.4'
N N 0.0061 0.0033 'International Tables Vol C Tables 4.2.6.8 and 6.1.1.4'
P P 0.1023 0.0942 'International Tables Vol C Tables 4.2.6.8 and 6.1.1.4'
Ru Ru -1.2594 0.8363 'International Tables Vol C Tables 4.2.6.8 and 6.1.1.4'

loop_
_geom_angle_atom_site_label_1
_geom_angle_atom_site_label_2
_geom_angle_atom_site_label_3
_geom_angle
N1 Ru N2 37.59(8)
N1 Ru C11 158.93(9)
N2 Ru C11 163.48(9)
N1 Ru C15 158.92(10)
N2 Ru C15 126.90(10)
C11 Ru C15 37.95(10)
N1 Ru C13 108.76(9)
N2 Ru C13 120.17(11)
C11 Ru C13 63.54(11)
C15 Ru C13 63.54(11)
N1 Ru C14 123.79(10)
N2 Ru C14 108.45(9)
C11 Ru C14 63.57(11)
C15 Ru C14 37.86(11)
C13 Ru C14 38.25(11)
N1 Ru C12 123.93(10)
N2 Ru C12 153.94(11)
C11 Ru C12 37.87(10)
C15 Ru C12 63.22(11)
C13 Ru C12 37.73(12)
C14 Ru C12 63.38(11)
N1 Ru C1 36.50(8)
N2 Ru C1 63.16(9)
C11 Ru C1 129.82(10)
C15 Ru C1 164.07(10)
C13 Ru C1 124.91(11)
C14 Ru C1 157.06(11)
C12 Ru C1 113.91(10)
N1 Ru C2 62.89(8)
N2 Ru C2 36.28(8)
C11 Ru C2 133.41(10)
C15 Ru C2 113.63(10)
C13 Ru C2 151.52(12)
C14 Ru C2 121.04(10)
C12 Ru C2 169.52(11)
C1 Ru C2 66.11(9)
N1 Ru P1 70.64(6)
N2 Ru P1 70.64(6)
C11 Ru P1 110.44(8)
C15 Ru P1 122.97(8)
C13 Ru P1 162.48(10)
C14 Ru P1 156.36(9)
C12 Ru P1 127.33(9)
C1 Ru P1 44.68(7)
C2 Ru P1 44.69(7)
C1 P1 C2 85.77(12)
C1 P1 Ru 61.15(8)
C2 P1 Ru 61.50(8)
C1 N1 N2 112.0(2)
C1 N1 Ru 73.67(14)
N2 N1 Ru 71.26(12)
C2 N2 N1 112.0(2)
C2 N2 Ru 74.19(14)
N1 N2 Ru 71.15(12)
N1 C1 C7 117.9(2)
N1 C1 P1 115.09(18)
C7 C1 P1 126.4(2)
N1 C1 Ru 69.82(14)
C7 C1 Ru 131.85(18)
P1 C1 Ru 74.16(9)
N2 C2 C3 117.8(2)
N2 C2 P1 115.15(18)
C3 C2 P1 126.35(19)
N2 C2 Ru 69.53(14)
C3 C2 Ru 133.27(18)
P1 C2 Ru 73.81(9)
C6 C3 C5 109.3(3)
C6 C3 C2 106.3(2)
C5 C3 C2 111.7(2)
C6 C3 C4 109.1(3)
C5 C3 C4 110.0(3)
C2 C3 C4 110.3(2)
C3 C4 H4A 109.5
C3 C4 H4B 109.5
H4A C4 H4B 109.5
C3 C4 H4C 109.5
H4A C4 H4C 109.5
H4B C4 H4C 109.5
C3 C5 H5A 109.5
C3 C5 H5B 109.5
H5A C5 H5B 109.5
C3 C5 H5C 109.5
H5A C5 H5C 109.5
H5B C5 H5C 109.5
C3 C6 H6A 109.5
C3 C6 H6B 109.5
H6A C6 H6B 109.5
C3 C6 H6C 109.5
H6A C6 H6C 109.5
H6B C6 H6C 109.5
C8 C7 C10 110.1(3)
C8 C7 C9 110.5(3)
C10 C7 C9 108.8(3)
C8 C7 C1 110.0(2)
C10 C7 C1 106.5(2)
C9 C7 C1 110.8(2)
C7 C8 H8A 109.5
C7 C8 H8B 109.5
H8A C8 H8B 109.5
C7 C8 H8C 109.5
H8A C8 H8C 109.5
H8B C8 H8C 109.5
C7 C9 H9A 109.5
C7 C9 H9B 109.5
H9A C9 H9B 109.5
C7 C9 H9C 109.5
H9A C9 H9C 109.5
H9B C9 H9C 109.5
C7 C10 H10A 109.5
C7 C10 H10B 109.5
H10A C10 H10B 109.5
C7 C10 H10C 109.5
H10A C10 H10C 109.5
H10B C10 H10C 109.5
C15 C11 C12 108.1(3)
C15 C11 C16 125.4(3)
C12 C11 C16 126.1(3)
C15 C11 Ru 71.13(16)
C12 C11 Ru 72.09(17)
C16 C11 Ru 128.0(2)
C13 C12 C11 107.9(3)
C13 C12 C17 127.3(3)
C11 C12 C17 124.3(3)
C13 C12 Ru 70.37(17)
C11 C12 Ru 70.03(16)
C17 C12 Ru 131.7(2)
C12 C13 C14 108.2(3)
C12 C13 C18 126.9(3)
C14 C13 C18 124.7(4)
C12 C13 Ru 71.91(16)
C14 C13 Ru 71.31(16)
C18 C13 Ru 125.9(2)
C15 C14 C13 107.2(3)
C15 C14 C19 127.2(3)
C13 C14 C19 125.5(3)
C15 C14 Ru 70.48(16)
C13 C14 Ru 70.44(16)
C19 C14 Ru 126.5(2)
C11 C15 C14 108.6(3)
C11 C15 C20 124.8(3)
C14 C15 C20 126.1(3)
C11 C15 Ru 70.92(16)
C14 C15 Ru 71.67(16)
C20 C15 Ru 129.4(2)
C11 C16 H16A 109.5
C11 C16 H16B 109.5
H16A C16 H16B 109.5
C11 C16 H16C 109.5
H16A C16 H16C 109.5
H16B C16 H16C 109.5
C12 C17 H17A 109.5
C12 C17 H17B 109.5
H17A C17 H17B 109.5
C12 C17 H17C 109.5
H17A C17 H17C 109.5
H17B C17 H17C 109.5
C13 C18 H18A 109.5
C13 C18 H18B 109.5
H18A C18 H18B 109.5
C13 C18 H18C 109.5
H18A C18 H18C 109.5
H18B C18 H18C 109.5
C14 C19 H19A 109.5
C14 C19 H19B 109.5
H19A C19 H19B 109.5
C14 C19 H19C 109.5
H19A C19 H19C 109.5
H19B C19 H19C 109.5
C15 C20 H20A 109.5
C15 C20 H20B 109.5
H20A C20 H20B 109.5
C15 C20 H20C 109.5
H20A C20 H20C 109.5
H20B C20 H20C 109.5

loop_
_geom_bond_atom_site_label_1
_geom_bond_atom_site_label_2
_geom_bond_distance
Ru N1 2.165(2)
Ru N2 2.166(2)
Ru C11 2.170(3)
Ru C15 2.172(3)
Ru C13 2.176(3)
Ru C14 2.188(3)
Ru C12 2.196(3)
Ru C1 2.213(3)
Ru C2 2.225(2)
Ru P1 2.4309(7)
P1 C1 1.777(3)
P1 C2 1.780(3)
N1 C1 1.372(3)
N1 N2 1.395(3)
N2 C2 1.368(3)
C1 C7 1.529(3)
C2 C3 1.523(3)
C3 C6 1.518(4)
C3 C5 1.523(4)
C3 C4 1.526(4)
C4 H4A 0.9600
C4 H4B 0.9600
C4 H4C 0.9600
C5 H5A 0.9600
C5 H5B 0.9600
C5 H5C 0.9600
C6 H6A 0.9600
C6 H6B 0.9600
C6 H6C 0.9600
C7 C8 1.511(4)
C7 C10 1.521(4)
C7 C9 1.524(4)
C8 H8A 0.9600
C8 H8B 0.9600
C8 H8C 0.9600
C9 H9A 0.9600
C9 H9B 0.9600
C9 H9C 0.9600
C10 H10A 0.9600
C10 H10B 0.9600
C10 H10C 0.9600
C11 C15 1.412(4)
C11 C12 1.417(4)
C11 C16 1.507(4)
C12 C13 1.414(5)
C12 C17 1.507(4)
C13 C14 1.430(4)
C13 C18 1.503(4)
C14 C15 1.414(4)
C14 C19 1.500(4)
C15 C20 1.505(4)
C16 H16A 0.9600
C16 H16B 0.9600
C16 H16C 0.9600
C17 H17A 0.9600
C17 H17B 0.9600
C17 H17C 0.9600
C18 H18A 0.9600
C18 H18B 0.9600
C18 H18C 0.9600
C19 H19A 0.9600
C19 H19B 0.9600
C19 H19C 0.9600
C20 H20A 0.9600
C20 H20B 0.9600
C20 H20C 0.9600

loop_
_geom_torsion_atom_site_label_1
_geom_torsion_atom_site_label_2
_geom_torsion_atom_site_label_3
_geom_torsion_atom_site_label_4
_geom_torsion
N1 Ru P1 C1 31.09(11)
N2 Ru P1 C1 71.02(11)
C11 Ru P1 C1 -126.52(13)
C15 Ru P1 C1 -166.93(13)
C13 Ru P1 C1 -60.0(3)
C14 Ru P1 C1 162.9(2)
C12 Ru P1 C1 -87.34(15)
C2 Ru P1 C1 101.72(13)
N1 Ru P1 C2 -70.63(11)
N2 Ru P1 C2 -30.70(11)
C11 Ru P1 C2 131.76(12)
C15 Ru P1 C2 91.34(13)
C13 Ru P1 C2 -161.7(3)
C14 Ru P1 C2 61.2(2)
C12 Ru P1 C2 170.94(14)
C1 Ru P1 C2 -101.72(13)
N2 Ru N1 C1 -120.8(2)
C11 Ru N1 C1 59.1(3)
C15 Ru N1 C1 -171.4(2)
C13 Ru N1 C1 123.85(16)
C14 Ru N1 C1 163.44(15)
C12 Ru N1 C1 84.95(17)
C2 Ru N1 C1 -85.80(15)
P1 Ru N1 C1 -37.62(13)
C11 Ru N1 N2 179.9(2)
C15 Ru N1 N2 -50.7(3)
C13 Ru N1 N2 -115.40(16)
C14 Ru N1 N2 -75.81(17)
C12 Ru N1 N2 -154.30(15)
C1 Ru N1 N2 120.8(2)
C2 Ru N1 N2 34.95(13)
P1 Ru N1 N2 83.13(12)
C1 N1 N2 C2 -0.6(3)
Ru N1 N2 C2 -63.38(18)
C1 N1 N2 Ru 62.80(18)
N1 Ru N2 C2 120.5(2)
C11 Ru N2 C2 -59.4(4)
C15 Ru N2 C2 -79.87(18)
C13 Ru N2 C2 -157.86(16)
C14 Ru N2 C2 -117.66(16)
C12 Ru N2 C2 175.5(2)
C1 Ru N2 C2 85.53(16)
P1 Ru N2 C2 37.36(13)
C11 Ru N2 N1 -179.8(4)
C15 Ru N2 N1 159.63(14)
C13 Ru N2 N1 81.65(17)
C14 Ru N2 N1 121.85(15)
C12 Ru N2 N1 55.0(3)
C1 Ru N2 N1 -34.96(13)
C2 Ru N2 N1 -120.5(2)
P1 Ru N2 N1 -83.13(12)
N2 N1 C1 C7 171.1(2)
Ru N1 C1 C7 -127.6(2)
N2 N1 C1 P1 -0.9(3)
Ru N1 C1 P1 60.46(15)
N2 N1 C1 Ru -61.36(17)
C2 P1 C1 N1 1.6(2)
Ru P1 C1 N1 -58.08(17)
C2 P1 C1 C7 -169.6(2)
Ru P1 C1 C7 130.7(3)
C2 P1 C1 Ru 59.64(9)
N2 Ru C1 N1 35.98(13)
C11 Ru C1 N1 -156.31(14)
C15 Ru C1 N1 168.7(3)
C13 Ru C1 N1 -73.52(18)
C14 Ru C1 N1 -37.4(3)
C12 Ru C1 N1 -115.30(16)
C2 Ru C1 N1 76.16(15)
P1 Ru C1 N1 125.02(17)
N1 Ru C1 C7 109.9(3)
N2 Ru C1 C7 145.9(3)
C11 Ru C1 C7 -46.4(3)
C15 Ru C1 C7 -81.3(4)
C13 Ru C1 C7 36.4(3)
C14 Ru C1 C7 72.5(4)
C12 Ru C1 C7 -5.4(3)
C2 Ru C1 C7 -173.9(3)
P1 Ru C1 C7 -125.0(3)
N1 Ru C1 P1 -125.02(17)
N2 Ru C1 P1 -89.04(10)
C11 Ru C1 P1 78.67(14)
C15 Ru C1 P1 43.7(4)
C13 Ru C1 P1 161.46(12)
C14 Ru C1 P1 -162.4(2)
C12 Ru C1 P1 119.68(12)
C2 Ru C1 P1 -48.86(9)
N1 N2 C2 C3 -169.4(2)
Ru N2 C2 C3 129.1(2)
N1 N2 C2 P1 1.8(3)
Ru N2 C2 P1 -59.74(15)
N1 N2 C2 Ru 61.56(17)
C1 P1 C2 N2 -1.9(2)
Ru P1 C2 N2 57.41(18)
C1 P1 C2 C3 168.4(2)
Ru P1 C2 C3 -132.3(3)
C1 P1 C2 Ru -59.31(9)
N1 Ru C2 N2 -36.19(14)
C11 Ru C2 N2 160.32(15)
C15 Ru C2 N2 120.76(15)
C13 Ru C2 N2 43.1(3)
C14 Ru C2 N2 78.71(17)
C12 Ru C2 N2 -169.0(5)
C1 Ru C2 N2 -76.65(15)
P1 Ru C2 N2 -125.50(17)
N1 Ru C2 C3 -145.6(3)
N2 Ru C2 C3 -109.4(3)
C11 Ru C2 C3 50.9(3)
C15 Ru C2 C3 11.3(3)
C13 Ru C2 C3 -66.3(3)
C14 Ru C2 C3 -30.7(3)
C12 Ru C2 C3 81.5(6)
C1 Ru C2 C3 173.9(3)
P1 Ru C2 C3 125.1(3)
N1 Ru C2 P1 89.31(10)
N2 Ru C2 P1 125.50(17)
C11 Ru C2 P1 -74.18(15)
C15 Ru C2 P1 -113.73(11)
C13 Ru C2 P1 168.60(18)
C14 Ru C2 P1 -155.78(10)
C12 Ru C2 P1 -43.5(6)
C1 Ru C2 P1 48.86(9)
N2 C2 C3 C6 83.1(3)
P1 C2 C3 C6 -87.0(3)
Ru C2 C3 C6 170.4(2)
N2 C2 C3 C5 -36.1(3)
P1 C2 C3 C5 153.8(2)
Ru C2 C3 C5 51.3(3)
N2 C2 C3 C4 -158.8(3)
P1 C2 C3 C4 31.1(3)
Ru C2 C3 C4 -71.4(3)
N1 C1 C7 C8 155.3(3)
P1 C1 C7 C8 -33.8(4)
Ru C1 C7 C8 68.1(3)
N1 C1 C7 C10 -85.5(3)
P1 C1 C7 C10 85.5(3)
Ru C1 C7 C10 -172.7(2)
N1 C1 C7 C9 32.7(4)
P1 C1 C7 C9 -156.3(2)
Ru C1 C7 C9 -54.5(4)
N1 Ru C11 C15 153.1(2)
N2 Ru C11 C15 -27.1(4)
C13 Ru C11 C15 80.14(19)
C14 Ru C11 C15 37.22(17)
C12 Ru C11 C15 117.1(3)
C1 Ru C11 C15 -165.19(15)
C2 Ru C11 C15 -71.6(2)
P1 Ru C11 C15 -117.81(16)
N1 Ru C11 C12 36.0(4)
N2 Ru C11 C12 -144.2(3)
C15 Ru C11 C12 -117.1(3)
C13 Ru C11 C12 -36.95(18)
C14 Ru C11 C12 -79.88(19)
C1 Ru C11 C12 77.7(2)
C2 Ru C11 C12 171.32(16)
P1 Ru C11 C12 125.10(16)
N1 Ru C11 C16 -86.2(4)
N2 Ru C11 C16 93.6(4)
C15 Ru C11 C16 120.7(3)
C13 Ru C11 C16 -159.2(3)
C14 Ru C11 C16 157.9(3)
C12 Ru C11 C16 -122.2(4)
C1 Ru C11 C16 -44.5(3)
C2 Ru C11 C16 49.1(3)
P1 Ru C11 C16 2.9(3)
C15 C11 C12 C13 -1.9(3)
C16 C11 C12 C13 -175.1(3)
Ru C11 C12 C13 60.5(2)
C15 C11 C12 C17 170.1(3)
C16 C11 C12 C17 -3.1(5)
Ru C11 C12 C17 -127.5(3)
C15 C11 C12 Ru -62.4(2)
C16 C11 C12 Ru 124.4(3)
N1 Ru C12 C13 76.3(2)
N2 Ru C12 C13 39.3(3)
C11 Ru C12 C13 -118.4(3)
C15 Ru C12 C13 -80.60(19)
C14 Ru C12 C13 -38.02(17)
C1 Ru C12 C13 116.75(18)
C2 Ru C12 C13 -155.5(5)
P1 Ru C12 C13 166.96(14)
N1 Ru C12 C11 -165.23(15)
N2 Ru C12 C11 157.75(19)
C15 Ru C12 C11 37.82(17)
C13 Ru C12 C11 118.4(3)
C14 Ru C12 C11 80.40(18)
C1 Ru C12 C11 -124.83(17)
C2 Ru C12 C11 -37.1(6)
P1 Ru C12 C11 -74.62(18)
N1 Ru C12 C17 -46.6(4)
N2 Ru C12 C17 -83.6(4)
C11 Ru C12 C17 118.7(4)
C15 Ru C12 C17 156.5(4)
C13 Ru C12 C17 -122.9(4)
C14 Ru C12 C17 -160.9(4)
C1 Ru C12 C17 -6.2(4)
C2 Ru C12 C17 81.6(7)
P1 Ru C12 C17 44.0(4)
C11 C12 C13 C14 2.2(3)
C17 C12 C13 C14 -169.5(3)
Ru C12 C13 C14 62.5(2)
C11 C12 C13 C18 178.0(3)
C17 C12 C13 C18 6.3(5)
Ru C12 C13 C18 -121.7(3)
C11 C12 C13 Ru -60.3(2)
C17 C12 C13 Ru 128.0(3)
N1 Ru C13 C12 -121.62(17)
N2 Ru C13 C12 -161.21(16)
C11 Ru C13 C12 37.09(17)
C15 Ru C13 C12 79.68(19)
C14 Ru C13 C12 117.2(3)
C1 Ru C13 C12 -84.6(2)
C2 Ru C13 C12 170.91(19)
P1 Ru C13 C12 -36.6(4)
N1 Ru C13 C14 121.18(17)
N2 Ru C13 C14 81.59(18)
C11 Ru C13 C14 -80.11(18)
C15 Ru C13 C14 -37.51(17)
C12 Ru C13 C14 -117.2(3)
C1 Ru C13 C14 158.23(16)
C2 Ru C13 C14 53.7(3)
P1 Ru C13 C14 -153.8(2)
N1 Ru C13 C18 1.3(4)
N2 Ru C13 C18 -38.3(4)
C11 Ru C13 C18 160.0(4)
C15 Ru C13 C18 -157.4(4)
C14 Ru C13 C18 -119.9(4)
C12 Ru C13 C18 122.9(4)
C1 Ru C13 C18 38.4(4)
C2 Ru C13 C18 -66.1(4)
P1 Ru C13 C18 86.3(5)
C12 C13 C14 C15 -1.6(3)
C18 C13 C14 C15 -177.6(3)
Ru C13 C14 C15 61.22(19)
C12 C13 C14 C19 175.7(3)
C18 C13 C14 C19 -0.2(5)
Ru C13 C14 C19 -121.5(3)
C12 C13 C14 Ru -62.9(2)
C18 C13 C14 Ru 121.2(3)
N1 Ru C14 C15 165.59(15)
N2 Ru C14 C15 127.03(17)
C11 Ru C14 C15 -37.31(16)
C13 Ru C14 C15 -117.3(3)
C12 Ru C14 C15 -79.84(19)
C1 Ru C14 C15 -168.6(2)
C2 Ru C14 C15 89.32(19)
P1 Ru C14 C15 43.3(3)
N1 Ru C14 C13 -77.1(2)
N2 Ru C14 C13 -115.64(18)
C11 Ru C14 C13 80.03(19)
C15 Ru C14 C13 117.3(3)
C12 Ru C14 C13 37.50(18)
C1 Ru C14 C13 -51.3(3)
C2 Ru C14 C13 -153.35(17)
P1 Ru C14 C13 160.65(17)
N1 Ru C14 C19 43.2(3)
N2 Ru C14 C19 4.6(3)
C11 Ru C14 C19 -159.7(3)
C15 Ru C14 C19 -122.4(4)
C13 Ru C14 C19 120.2(4)
C12 Ru C14 C19 157.7(3)
C1 Ru C14 C19 68.9(4)
C2 Ru C14 C19 -33.1(3)
P1 Ru C14 C19 -79.1(4)
C12 C11 C15 C14 0.9(3)
C16 C11 C15 C14 174.2(3)
Ru C11 C15 C14 -62.1(2)
C12 C11 C15 C20 -171.7(3)
C16 C11 C15 C20 1.6(5)
Ru C11 C15 C20 125.3(3)
C12 C11 C15 Ru 63.0(2)
C16 C11 C15 Ru -123.7(3)
C13 C14 C15 C11 0.4(3)
C19 C14 C15 C11 -176.8(3)
Ru C14 C15 C11 61.6(2)
C13 C14 C15 C20 172.9(3)
C19 C14 C15 C20 -4.4(5)
Ru C14 C15 C20 -125.9(3)
C13 C14 C15 Ru -61.20(19)
C19 C14 C15 Ru 121.5(3)
N1 Ru C15 C11 -153.2(2)
N2 Ru C15 C11 170.69(15)
C13 Ru C15 C11 -80.15(19)
C14 Ru C15 C11 -118.1(2)
C12 Ru C15 C11 -37.75(17)
C1 Ru C15 C11 45.7(4)
C2 Ru C15 C11 131.20(17)
P1 Ru C15 C11 81.09(17)
N1 Ru C15 C14 -35.1(3)
N2 Ru C15 C14 -71.3(2)
C11 Ru C15 C14 118.1(2)
C13 Ru C15 C14 37.90(18)
C12 Ru C15 C14 80.30(19)
C1 Ru C15 C14 163.7(3)
C2 Ru C15 C14 -110.74(18)
P1 Ru C15 C14 -160.86(14)
N1 Ru C15 C20 87.0(4)
N2 Ru C15 C20 50.8(3)
C11 Ru C15 C20 -119.8(4)
C13 Ru C15 C20 160.0(3)
C14 Ru C15 C20 122.1(4)
C12 Ru C15 C20 -157.6(3)
C1 Ru C15 C20 -74.2(5)
C2 Ru C15 C20 11.4(3)
P1 Ru C15 C20 -38.8(3)
